data_7158139
loop_
_publ_author_name
'Zhan, Shao-Cong'
'Fang, Ren-Jie'
'Sun, Jing'
'Yan, Chao-Guo'

_publ_section_title
;
 Diastereoselective synthesis of spiro[carbazole-3,5'-pyrimidines] and
 spiro[carbazole-3,1'-cyclohexanes] <i>via</i> four-component reaction.
;
_journal_issue 28
_journal_name_full 'Organic &amp; biomolecular chemistry'
_journal_page_first 6322
_journal_page_last 6327
_journal_paper_doi 10.1039/d1ob01113h
_journal_volume 19
_journal_year 2021
_chemical_formula_moiety 'C34 H33 N3 O5'
_chemical_formula_sum 'C34 H33 N3 O5'
_chemical_formula_weight 563.63
_space_group_crystal_system triclinic
_space_group_IT_number 2
_space_group_name_Hall '-P 1'
_space_group_name_H-M_alt 'P -1'
_atom_sites_solution_hydrogens geom
_audit_creation_method SHELXL-2014/7
_audit_update_record
;
2021-04-20 deposited with the CCDC.	2021-06-22 downloaded from the CCDC.
;
_cell_angle_alpha 84.6324(15)
_cell_angle_beta 78.1330(15)
_cell_angle_gamma 84.1528(16)
_cell_formula_units_Z 2
_cell_length_a 10.0138(5)
_cell_length_b 11.7765(6)
_cell_length_c 12.7363(6)
_cell_measurement_reflns_used 8709
_cell_measurement_temperature 296(2)
_cell_measurement_theta_max 27.51
_cell_measurement_theta_min 2.38
_cell_volume 1458.14(12)
_computing_cell_refinement 'Bruker SAINT'
_computing_data_collection 'Bruker APEX2'
_computing_data_reduction 'Bruker SAINT'
_computing_molecular_graphics 'Bruker SHELXTL'
_computing_publication_material 'Bruker SHELXTL'
_computing_structure_refinement 'SHELXL-2014/7 (Sheldrick, 2014)'
_computing_structure_solution 'SHELXS-97 (Sheldrick 2008)'
_diffrn_ambient_temperature 296(2)
_diffrn_measured_fraction_theta_full 0.996
_diffrn_measured_fraction_theta_max 0.997
_diffrn_measurement_device_type 'Bruker APEX-II CCD'
_diffrn_measurement_method '\f and \w scans'
_diffrn_radiation_type MoK\a
_diffrn_radiation_wavelength 0.71073
_diffrn_reflns_av_R_equivalents 0.0311
_diffrn_reflns_av_unetI/netI 0.0348
_diffrn_reflns_Laue_measured_fraction_full 0.996
_diffrn_reflns_Laue_measured_fraction_max 0.997
_diffrn_reflns_limit_h_max 12
_diffrn_reflns_limit_h_min -12
_diffrn_reflns_limit_k_max 14
_diffrn_reflns_limit_k_min -14
_diffrn_reflns_limit_l_max 15
_diffrn_reflns_limit_l_min -15
_diffrn_reflns_number 20829
_diffrn_reflns_point_group_measured_fraction_full 0.996
_diffrn_reflns_point_group_measured_fraction_max 0.997
_diffrn_reflns_theta_full 25.242
_diffrn_reflns_theta_max 25.998
_diffrn_reflns_theta_min 2.086
_exptl_absorpt_coefficient_mu 0.087
_exptl_absorpt_correction_T_max 0.7456
_exptl_absorpt_correction_T_min 0.6875
_exptl_absorpt_correction_type multi-scan
_exptl_absorpt_process_details sadabs
_exptl_crystal_colour colorless
_exptl_crystal_density_diffrn 1.284
_exptl_crystal_description block
_exptl_crystal_F_000 596
_exptl_crystal_size_max 0.320
_exptl_crystal_size_mid 0.220
_exptl_crystal_size_min 0.180
_refine_diff_density_max 0.218
_refine_diff_density_min -0.265
_refine_diff_density_rms 0.041
_refine_ls_extinction_method none
_refine_ls_goodness_of_fit_ref 1.028
_refine_ls_hydrogen_treatment constr
_refine_ls_matrix_type full
_refine_ls_number_parameters 384
_refine_ls_number_reflns 5718
_refine_ls_number_restraints 0
_refine_ls_restrained_S_all 1.028
_refine_ls_R_factor_all 0.0792
_refine_ls_R_factor_gt 0.0512
_refine_ls_shift/su_max 0.001
_refine_ls_shift/su_mean 0.000
_refine_ls_structure_factor_coef Fsqd
_refine_ls_weighting_details 'w=1/[\s^2^(Fo^2^)+(0.0621P)^2^+0.5252P] where P=(Fo^2^+2Fc^2^)/3'
_refine_ls_weighting_scheme calc
_refine_ls_wR_factor_gt 0.1208
_refine_ls_wR_factor_ref 0.1367
_reflns_Friedel_coverage 0.000
_reflns_number_gt 4094
_reflns_number_total 5718
_reflns_threshold_expression 'I > 2\s(I)'
_cod_data_source_file d1ob01113h2.cif
_cod_data_source_block 1a
_cod_depositor_comments 'Adding full bibliography for 7158139--7158148.cif.'
_cod_original_cell_volume 1458.14(13)
_cod_database_code 7158139
_shelx_shelxl_version_number 2014/7
_shelx_space_group_comment
; 
The symmetry employed for this shelxl refinement is uniquely defined 
by the following loop, which should always be used as a source of 
symmetry information in preference to the above space-group names. 
They are only intended as comments. 
;
_shelx_estimated_absorpt_t_min 0.973
_shelx_estimated_absorpt_t_max 0.985

loop_
_space_group_symop_operation_xyz
'x, y, z'
'-x, -y, -z'

loop_
_atom_site_label
_atom_site_type_symbol
_atom_site_fract_x
_atom_site_fract_y
_atom_site_fract_z
_atom_site_U_iso_or_equiv
_atom_site_adp_type
_atom_site_occupancy
_atom_site_site_symmetry_order
_atom_site_calc_flag
_atom_site_refinement_flags_posn
_atom_site_refinement_flags_adp
_atom_site_refinement_flags_occupancy
_atom_site_disorder_assembly
_atom_site_disorder_group
C1 C 0.2498(2) 0.61372(16) 1.12804(15) 0.0424(5) Uani 1 1 d . . . . .
C2 C 0.2023(2) 0.58383(17) 1.23703(16) 0.0517(6) Uani 1 1 d . . . . .
H2 H 0.2609 0.5752 1.2858 0.062 Uiso 1 1 calc R U . . .
C3 C 0.0657(3) 0.56762(19) 1.26934(18) 0.0601(6) Uani 1 1 d . . . . .
H3 H 0.0311 0.5473 1.3414 0.072 Uiso 1 1 calc R U . . .
C4 C -0.0222(3) 0.58096(19) 1.19652(19) 0.0591(6) Uani 1 1 d . . . . .
H4 H -0.1144 0.5700 1.2213 0.071 Uiso 1 1 calc R U . . .
C5 C 0.0242(2) 0.61010(18) 1.08820(17) 0.0500(5) Uani 1 1 d . . . . .
H5 H -0.0353 0.6181 1.0402 0.060 Uiso 1 1 calc R U . . .
C6 C 0.1626(2) 0.62716(15) 1.05303(15) 0.0397(4) Uani 1 1 d . . . . .
C7 C 0.24553(19) 0.66170(16) 0.95080(14) 0.0369(4) Uani 1 1 d . . . . .
C8 C 0.3740(2) 0.66853(16) 0.96779(14) 0.0383(4) Uani 1 1 d . . . . .
C9 C 0.49391(19) 0.70730(16) 0.88616(14) 0.0367(4) Uani 1 1 d . . . . .
H9 H 0.5615 0.6421 0.8686 0.044 Uiso 1 1 calc R U . . .
C10 C 0.5585(2) 0.7986(2) 0.93142(16) 0.0472(5) Uani 1 1 d . . . . .
C11 C 0.7033(3) 0.8297(3) 1.0506(2) 0.0891(10) Uani 1 1 d . . . . .
H11A H 0.7959 0.7988 1.0546 0.107 Uiso 1 1 calc R U . . .
H11B H 0.7088 0.9028 1.0088 0.107 Uiso 1 1 calc R U . . .
C12 C 0.6276(4) 0.8468(3) 1.1568(2) 0.1025(11) Uani 1 1 d . . . . .
H12A H 0.5403 0.8872 1.1527 0.154 Uiso 1 1 calc R U . . .
H12B H 0.6776 0.8909 1.1928 0.154 Uiso 1 1 calc R U . . .
H12C H 0.6140 0.7740 1.1963 0.154 Uiso 1 1 calc R U . . .
C13 C 0.1076(2) 0.88918(17) 0.87942(15) 0.0417(5) Uani 1 1 d . . . . .
H13 H 0.1781 0.8957 0.9154 0.050 Uiso 1 1 calc R U . . .
C14 C 0.0160(2) 0.98287(17) 0.86583(16) 0.0459(5) Uani 1 1 d . . . . .
H14 H 0.0270 1.0517 0.8921 0.055 Uiso 1 1 calc R U . . .
C15 C -0.0916(2) 0.97689(18) 0.81412(16) 0.0464(5) Uani 1 1 d . . . . .
C16 C -0.1920(3) 1.0793(2) 0.8018(2) 0.0714(7) Uani 1 1 d . . . . .
H16A H -0.2385 1.0695 0.7448 0.107 Uiso 1 1 calc R U . . .
H16B H -0.1439 1.1472 0.7848 0.107 Uiso 1 1 calc R U . . .
H16C H -0.2577 1.0864 0.8678 0.107 Uiso 1 1 calc R U . . .
C17 C -0.1056(2) 0.87289(19) 0.77720(17) 0.0494(5) Uani 1 1 d . . . . .
H17 H -0.1779 0.8660 0.7432 0.059 Uiso 1 1 calc R U . . .
C18 C -0.01405(19) 0.77884(18) 0.78992(15) 0.0433(5) Uani 1 1 d . . . . .
H18 H -0.0260 0.7098 0.7645 0.052 Uiso 1 1 calc R U . . .
C19 C 0.09563(18) 0.78580(16) 0.84004(14) 0.0352(4) Uani 1 1 d . . . . .
C20 C 0.20123(18) 0.68390(15) 0.84493(14) 0.0354(4) Uani 1 1 d . . . . .
H20 H 0.1575 0.6162 0.8344 0.042 Uiso 1 1 calc R U . . .
C21 C 0.38757(18) 0.56907(15) 0.72805(14) 0.0346(4) Uani 1 1 d . . . . .
C22 C 0.3990(3) 0.40425(18) 0.62207(19) 0.0617(6) Uani 1 1 d . . . . .
H22A H 0.4832 0.3834 0.6467 0.093 Uiso 1 1 calc R U . . .
H22B H 0.4131 0.3945 0.5465 0.093 Uiso 1 1 calc R U . . .
H22C H 0.3303 0.3562 0.6605 0.093 Uiso 1 1 calc R U . . .
C23 C 0.2755(2) 0.58353(19) 0.57199(16) 0.0500(5) Uani 1 1 d . . . . .
C24 C 0.1706(3) 0.7634(2) 0.5042(2) 0.0824(9) Uani 1 1 d . . . . .
H24A H 0.2353 0.7902 0.4426 0.124 Uiso 1 1 calc R U . . .
H24B H 0.1165 0.8277 0.5369 0.124 Uiso 1 1 calc R U . . .
H24C H 0.1118 0.7147 0.4821 0.124 Uiso 1 1 calc R U . . .
C25 C 0.28766(18) 0.75958(16) 0.65522(14) 0.0361(4) Uani 1 1 d . . . . .
C26 C 0.33463(18) 0.69191(15) 0.75057(13) 0.0329(4) Uani 1 1 d . . . . .
C27 C 0.44429(18) 0.75958(15) 0.78344(13) 0.0335(4) Uani 1 1 d . . . . .
H27 H 0.3976 0.8345 0.8016 0.040 Uiso 1 1 calc R U . . .
C28 C 0.56187(18) 0.78417(15) 0.68978(14) 0.0347(4) Uani 1 1 d . . . . .
C29 C 0.5670(2) 0.89379(16) 0.63881(16) 0.0441(5) Uani 1 1 d . . . . .
H29 H 0.5026 0.9519 0.6658 0.053 Uiso 1 1 calc R U . . .
C30 C 0.6660(2) 0.91769(18) 0.54881(17) 0.0510(5) Uani 1 1 d . . . . .
H30 H 0.6660 0.9914 0.5155 0.061 Uiso 1 1 calc R U . . .
C31 C 0.7650(2) 0.83466(18) 0.50712(16) 0.0455(5) Uani 1 1 d . . . . .
C32 C 0.8690(2) 0.8613(2) 0.40569(19) 0.0688(7) Uani 1 1 d . . . . .
H32A H 0.8236 0.9034 0.3530 0.103 Uiso 1 1 calc R U . . .
H32B H 0.9136 0.7911 0.3779 0.103 Uiso 1 1 calc R U . . .
H32C H 0.9360 0.9063 0.4218 0.103 Uiso 1 1 calc R U . . .
C33 C 0.7637(2) 0.72677(17) 0.56034(16) 0.0455(5) Uani 1 1 d . . . . .
H33 H 0.8313 0.6700 0.5355 0.055 Uiso 1 1 calc R U . . .
C34 C 0.6636(2) 0.70162(16) 0.65011(15) 0.0409(5) Uani 1 1 d . . . . .
H34 H 0.6649 0.6282 0.6841 0.049 Uiso 1 1 calc R U . . .
N1 N 0.37826(17) 0.63892(14) 1.07472(12) 0.0438(4) Uani 1 1 d . . . . .
H1 H 0.4494 0.6367 1.1031 0.053 Uiso 1 1 calc R U . . .
N2 N 0.35359(17) 0.52470(13) 0.64137(12) 0.0414(4) Uani 1 1 d . . . . .
N3 N 0.24428(18) 0.69862(14) 0.58245(13) 0.0473(4) Uani 1 1 d . . . . .
O1 O 0.5376(2) 0.89858(16) 0.91293(15) 0.0834(6) Uani 1 1 d . . . . .
O2 O 0.64028(16) 0.75160(15) 0.99653(13) 0.0673(5) Uani 1 1 d . . . . .
O3 O 0.45185(15) 0.50822(11) 0.78547(11) 0.0496(4) Uani 1 1 d . . . . .
O4 O 0.2406(2) 0.53605(15) 0.50352(14) 0.0863(6) Uani 1 1 d . . . . .
O5 O 0.27790(14) 0.86290(11) 0.64553(11) 0.0466(4) Uani 1 1 d . . . . .

loop_
_atom_site_aniso_label
_atom_site_aniso_U_11
_atom_site_aniso_U_22
_atom_site_aniso_U_33
_atom_site_aniso_U_23
_atom_site_aniso_U_13
_atom_site_aniso_U_12
C1 0.0551(13) 0.0347(10) 0.0351(10) 0.0038(8) -0.0085(9) -0.0003(9)
C2 0.0725(16) 0.0430(12) 0.0344(11) 0.0052(9) -0.0055(11) 0.0011(11)
C3 0.0842(18) 0.0488(13) 0.0374(11) 0.0054(10) 0.0076(12) -0.0073(12)
C4 0.0609(14) 0.0518(13) 0.0554(14) -0.0003(11) 0.0120(12) -0.0133(11)
C5 0.0497(12) 0.0489(12) 0.0484(12) -0.0003(10) -0.0018(10) -0.0087(10)
C6 0.0474(12) 0.0336(10) 0.0356(10) 0.0031(8) -0.0048(9) -0.0041(9)
C7 0.0401(10) 0.0377(10) 0.0320(9) 0.0034(8) -0.0079(8) -0.0034(8)
C8 0.0451(11) 0.0392(10) 0.0309(9) 0.0035(8) -0.0115(8) -0.0016(9)
C9 0.0371(10) 0.0407(10) 0.0326(9) 0.0000(8) -0.0098(8) -0.0012(8)
C10 0.0453(12) 0.0603(15) 0.0374(11) -0.0082(10) -0.0076(9) -0.0079(10)
C11 0.0667(17) 0.141(3) 0.0744(19) -0.0381(18) -0.0268(15) -0.0272(18)
C12 0.148(3) 0.105(2) 0.0606(18) -0.0120(16) -0.0200(19) -0.034(2)
C13 0.0416(11) 0.0492(12) 0.0364(10) -0.0056(9) -0.0112(9) -0.0044(9)
C14 0.0512(12) 0.0427(11) 0.0414(11) -0.0058(9) -0.0037(10) -0.0008(10)
C15 0.0397(11) 0.0538(13) 0.0399(11) 0.0040(9) -0.0019(9) 0.0043(9)
C16 0.0602(16) 0.0669(16) 0.0784(18) 0.0077(13) -0.0097(13) 0.0152(13)
C17 0.0353(11) 0.0661(14) 0.0476(12) -0.0009(10) -0.0139(9) 0.0005(10)
C18 0.0385(11) 0.0495(12) 0.0437(11) -0.0072(9) -0.0112(9) -0.0036(9)
C19 0.0323(10) 0.0426(11) 0.0299(9) -0.0002(8) -0.0058(8) -0.0025(8)
C20 0.0361(10) 0.0369(10) 0.0336(9) 0.0021(8) -0.0081(8) -0.0068(8)
C21 0.0349(10) 0.0373(10) 0.0312(9) 0.0034(8) -0.0070(8) -0.0051(8)
C22 0.0838(17) 0.0434(12) 0.0591(14) -0.0127(10) -0.0176(13) 0.0047(12)
C23 0.0651(14) 0.0514(13) 0.0366(11) -0.0032(9) -0.0185(10) -0.0026(11)
C24 0.118(2) 0.0740(18) 0.0705(17) 0.0039(13) -0.0655(17) 0.0083(16)
C25 0.0341(10) 0.0402(11) 0.0321(9) 0.0047(8) -0.0067(8) -0.0015(8)
C26 0.0361(10) 0.0338(9) 0.0292(9) 0.0019(7) -0.0092(8) -0.0025(8)
C27 0.0367(10) 0.0324(9) 0.0310(9) 0.0010(7) -0.0079(8) -0.0022(8)
C28 0.0367(10) 0.0341(10) 0.0347(9) 0.0002(8) -0.0096(8) -0.0065(8)
C29 0.0415(11) 0.0369(11) 0.0497(12) 0.0039(9) -0.0043(9) 0.0001(9)
C30 0.0478(12) 0.0451(12) 0.0547(13) 0.0179(10) -0.0068(10) -0.0051(10)
C31 0.0399(11) 0.0563(13) 0.0395(11) 0.0049(9) -0.0077(9) -0.0080(10)
C32 0.0535(14) 0.0902(19) 0.0518(14) 0.0171(13) 0.0029(11) -0.0026(13)
C33 0.0404(11) 0.0460(12) 0.0476(12) -0.0087(9) -0.0017(9) -0.0015(9)
C34 0.0435(11) 0.0317(10) 0.0459(11) 0.0013(8) -0.0077(9) -0.0020(8)
N1 0.0466(10) 0.0538(10) 0.0315(8) 0.0056(7) -0.0135(7) -0.0024(8)
N2 0.0518(10) 0.0372(9) 0.0360(8) -0.0033(7) -0.0120(7) -0.0001(7)
N3 0.0604(11) 0.0479(10) 0.0382(9) 0.0015(7) -0.0259(8) 0.0016(8)
O1 0.1292(17) 0.0531(11) 0.0816(13) -0.0116(9) -0.0451(12) -0.0166(11)
O2 0.0574(10) 0.0899(12) 0.0656(10) -0.0164(9) -0.0321(8) -0.0078(9)
O3 0.0638(9) 0.0378(8) 0.0517(8) 0.0018(6) -0.0283(7) 0.0049(7)
O4 0.1412(18) 0.0665(11) 0.0712(12) -0.0169(9) -0.0659(12) -0.0004(11)
O5 0.0542(9) 0.0382(8) 0.0468(8) 0.0102(6) -0.0162(7) -0.0014(6)

loop_
_atom_type_symbol
_atom_type_description
_atom_type_scat_dispersion_real
_atom_type_scat_dispersion_imag
_atom_type_scat_source
C C 0.0033 0.0016 'International Tables Vol C Tables 4.2.6.8 and 6.1.1.4'
H H 0.0000 0.0000 'International Tables Vol C Tables 4.2.6.8 and 6.1.1.4'
N N 0.0061 0.0033 'International Tables Vol C Tables 4.2.6.8 and 6.1.1.4'
O O 0.0106 0.0060 'International Tables Vol C Tables 4.2.6.8 and 6.1.1.4'

loop_
_geom_angle_atom_site_label_1
_geom_angle_atom_site_label_2
_geom_angle_atom_site_label_3
_geom_angle
_geom_angle_site_symmetry_1
_geom_angle_site_symmetry_3
_geom_angle_publ_flag
N1 C1 C2 129.7(2) . . ?
N1 C1 C6 108.08(16) . . ?
C2 C1 C6 122.2(2) . . ?
C3 C2 C1 117.2(2) . . ?
C3 C2 H2 121.4 . . ?
C1 C2 H2 121.4 . . ?
C2 C3 C4 121.4(2) . . ?
C2 C3 H3 119.3 . . ?
C4 C3 H3 119.3 . . ?
C5 C4 C3 121.6(2) . . ?
C5 C4 H4 119.2 . . ?
C3 C4 H4 119.2 . . ?
C4 C5 C6 118.2(2) . . ?
C4 C5 H5 120.9 . . ?
C6 C5 H5 120.9 . . ?
C5 C6 C1 119.30(18) . . ?
C5 C6 C7 134.19(19) . . ?
C1 C6 C7 106.47(17) . . ?
C8 C7 C6 106.94(16) . . ?
C8 C7 C20 125.88(16) . . ?
C6 C7 C20 127.17(17) . . ?
C7 C8 N1 109.99(16) . . ?
C7 C8 C9 126.37(16) . . ?
N1 C8 C9 123.59(17) . . ?
C8 C9 C10 109.32(15) . . ?
C8 C9 C27 109.27(15) . . ?
C10 C9 C27 108.80(15) . . ?
C8 C9 H9 109.8 . . ?
C10 C9 H9 109.8 . . ?
C27 C9 H9 109.8 . . ?
O1 C10 O2 123.9(2) . . ?
O1 C10 C9 125.0(2) . . ?
O2 C10 C9 111.08(19) . . ?
C12 C11 O2 111.9(2) . . ?
C12 C11 H11A 109.2 . . ?
O2 C11 H11A 109.2 . . ?
C12 C11 H11B 109.2 . . ?
O2 C11 H11B 109.2 . . ?
H11A C11 H11B 107.9 . . ?
C11 C12 H12A 109.5 . . ?
C11 C12 H12B 109.5 . . ?
H12A C12 H12B 109.5 . . ?
C11 C12 H12C 109.5 . . ?
H12A C12 H12C 109.5 . . ?
H12B C12 H12C 109.5 . . ?
C14 C13 C19 120.75(18) . . ?
C14 C13 H13 119.6 . . ?
C19 C13 H13 119.6 . . ?
C13 C14 C15 121.71(19) . . ?
C13 C14 H14 119.1 . . ?
C15 C14 H14 119.1 . . ?
C17 C15 C14 117.55(19) . . ?
C17 C15 C16 121.4(2) . . ?
C14 C15 C16 121.0(2) . . ?
C15 C16 H16A 109.5 . . ?
C15 C16 H16B 109.5 . . ?
H16A C16 H16B 109.5 . . ?
C15 C16 H16C 109.5 . . ?
H16A C16 H16C 109.5 . . ?
H16B C16 H16C 109.5 . . ?
C15 C17 C18 121.16(19) . . ?
C15 C17 H17 119.4 . . ?
C18 C17 H17 119.4 . . ?
C17 C18 C19 121.13(19) . . ?
C17 C18 H18 119.4 . . ?
C19 C18 H18 119.4 . . ?
C13 C19 C18 117.67(18) . . ?
C13 C19 C20 122.26(16) . . ?
C18 C19 C20 119.99(17) . . ?
C7 C20 C19 114.11(15) . . ?
C7 C20 C26 108.97(14) . . ?
C19 C20 C26 113.18(14) . . ?
C7 C20 H20 106.7 . . ?
C19 C20 H20 106.7 . . ?
C26 C20 H20 106.7 . . ?
O3 C21 N2 119.41(17) . . ?
O3 C21 C26 122.77(16) . . ?
N2 C21 C26 117.72(15) . . ?
N2 C22 H22A 109.5 . . ?
N2 C22 H22B 109.5 . . ?
H22A C22 H22B 109.5 . . ?
N2 C22 H22C 109.5 . . ?
H22A C22 H22C 109.5 . . ?
H22B C22 H22C 109.5 . . ?
O4 C23 N3 121.6(2) . . ?
O4 C23 N2 121.3(2) . . ?
N3 C23 N2 117.07(17) . . ?
N3 C24 H24A 109.5 . . ?
N3 C24 H24B 109.5 . . ?
H24A C24 H24B 109.5 . . ?
N3 C24 H24C 109.5 . . ?
H24A C24 H24C 109.5 . . ?
H24B C24 H24C 109.5 . . ?
O5 C25 N3 119.80(17) . . ?
O5 C25 C26 122.60(17) . . ?
N3 C25 C26 117.38(16) . . ?
C25 C26 C21 113.00(15) . . ?
C25 C26 C27 107.46(14) . . ?
C21 C26 C27 112.40(15) . . ?
C25 C26 C20 106.48(14) . . ?
C21 C26 C20 106.03(13) . . ?
C27 C26 C20 111.37(14) . . ?
C28 C27 C9 112.83(15) . . ?
C28 C27 C26 112.37(14) . . ?
C9 C27 C26 114.05(14) . . ?
C28 C27 H27 105.6 . . ?
C9 C27 H27 105.6 . . ?
C26 C27 H27 105.6 . . ?
C34 C28 C29 117.52(17) . . ?
C34 C28 C27 123.26(16) . . ?
C29 C28 C27 119.20(16) . . ?
C30 C29 C28 121.05(18) . . ?
C30 C29 H29 119.5 . . ?
C28 C29 H29 119.5 . . ?
C31 C30 C29 121.50(18) . . ?
C31 C30 H30 119.3 . . ?
C29 C30 H30 119.3 . . ?
C30 C31 C33 117.58(18) . . ?
C30 C31 C32 120.68(19) . . ?
C33 C31 C32 121.7(2) . . ?
C31 C32 H32A 109.5 . . ?
C31 C32 H32B 109.5 . . ?
H32A C32 H32B 109.5 . . ?
C31 C32 H32C 109.5 . . ?
H32A C32 H32C 109.5 . . ?
H32B C32 H32C 109.5 . . ?
C31 C33 C34 121.30(19) . . ?
C31 C33 H33 119.4 . . ?
C34 C33 H33 119.4 . . ?
C28 C34 C33 120.97(17) . . ?
C28 C34 H34 119.5 . . ?
C33 C34 H34 119.5 . . ?
C1 N1 C8 108.52(16) . . ?
C1 N1 H1 125.7 . . ?
C8 N1 H1 125.7 . . ?
C21 N2 C23 125.27(16) . . ?
C21 N2 C22 118.04(17) . . ?
C23 N2 C22 116.65(17) . . ?
C23 N3 C25 124.52(16) . . ?
C23 N3 C24 117.53(18) . . ?
C25 N3 C24 117.69(18) . . ?
C10 O2 C11 117.0(2) . . ?

loop_
_geom_bond_atom_site_label_1
_geom_bond_atom_site_label_2
_geom_bond_distance
_geom_bond_site_symmetry_2
_geom_bond_publ_flag
C1 N1 1.373(3) . ?
C1 C2 1.396(3) . ?
C1 C6 1.409(3) . ?
C2 C3 1.373(3) . ?
C2 H2 0.9300 . ?
C3 C4 1.393(4) . ?
C3 H3 0.9300 . ?
C4 C5 1.385(3) . ?
C4 H4 0.9300 . ?
C5 C6 1.396(3) . ?
C5 H5 0.9300 . ?
C6 C7 1.441(2) . ?
C7 C8 1.359(3) . ?
C7 C20 1.497(2) . ?
C8 N1 1.382(2) . ?
C8 C9 1.497(3) . ?
C9 C10 1.522(3) . ?
C9 C27 1.547(2) . ?
C9 H9 0.9800 . ?
C10 O1 1.185(3) . ?
C10 O2 1.329(3) . ?
C11 C12 1.430(4) . ?
C11 O2 1.461(3) . ?
C11 H11A 0.9700 . ?
C11 H11B 0.9700 . ?
C12 H12A 0.9600 . ?
C12 H12B 0.9600 . ?
C12 H12C 0.9600 . ?
C13 C14 1.383(3) . ?
C13 C19 1.385(3) . ?
C13 H13 0.9300 . ?
C14 C15 1.384(3) . ?
C14 H14 0.9300 . ?
C15 C17 1.382(3) . ?
C15 C16 1.508(3) . ?
C16 H16A 0.9600 . ?
C16 H16B 0.9600 . ?
C16 H16C 0.9600 . ?
C17 C18 1.384(3) . ?
C17 H17 0.9300 . ?
C18 C19 1.392(3) . ?
C18 H18 0.9300 . ?
C19 C20 1.522(3) . ?
C20 C26 1.607(2) . ?
C20 H20 0.9800 . ?
C21 O3 1.210(2) . ?
C21 N2 1.381(2) . ?
C21 C26 1.521(3) . ?
C22 N2 1.472(3) . ?
C22 H22A 0.9600 . ?
C22 H22B 0.9600 . ?
C22 H22C 0.9600 . ?
C23 O4 1.205(2) . ?
C23 N3 1.372(3) . ?
C23 N2 1.390(3) . ?
C24 N3 1.472(3) . ?
C24 H24A 0.9600 . ?
C24 H24B 0.9600 . ?
C24 H24C 0.9600 . ?
C25 O5 1.207(2) . ?
C25 N3 1.384(2) . ?
C25 C26 1.519(2) . ?
C26 C27 1.564(2) . ?
C27 C28 1.523(2) . ?
C27 H27 0.9800 . ?
C28 C34 1.385(3) . ?
C28 C29 1.390(3) . ?
C29 C30 1.380(3) . ?
C29 H29 0.9300 . ?
C30 C31 1.380(3) . ?
C30 H30 0.9300 . ?
C31 C33 1.383(3) . ?
C31 C32 1.513(3) . ?
C32 H32A 0.9600 . ?
C32 H32B 0.9600 . ?
C32 H32C 0.9600 . ?
C33 C34 1.388(3) . ?
C33 H33 0.9300 . ?
C34 H34 0.9300 . ?
N1 H1 0.8600 . ?

loop_
_geom_hbond_atom_site_label_D
_geom_hbond_atom_site_label_H
_geom_hbond_atom_site_label_A
_geom_hbond_distance_DH
_geom_hbond_distance_HA
_geom_hbond_distance_DA
_geom_hbond_angle_DHA
_geom_hbond_site_symmetry_A
N1 H1 O2 0.86 2.54 3.004(2) 115.0 .
N1 H1 O3 0.86 2.38 3.022(2) 131.4 2_667
